data_4346047
loop_
_publ_author_name
'Gonzalez, Miguel I.'
'Bloch, Eric D.'
'Mason, Jarad A.'
'Teat, Simon J.'
'Long, Jeffrey R.'

_publ_section_title
;
 Single-crystal-to-single-crystal metalation of a metal-organic framework:
 a route toward structurally well-defined catalysts.
;
_journal_issue 6
_journal_name_full 'Inorganic chemistry'
_journal_page_first 2995
_journal_page_last 3005
_journal_paper_doi 10.1021/acs.inorgchem.5b00096
_journal_volume 54
_journal_year 2015
_chemical_formula_moiety '0.25(C338.11 H156.16 Cr19.8 N43.15 O197.5 Zr24), 0.89(C2 N H)'
_chemical_formula_sum 'C86.31 H39.04 Cr4.95 N11.68 O49.38 Zr6'
_chemical_formula_weight 2834.30
_chemical_name_common Zr6O4(OH)4(bpydc)5.4(Co(CO)4)4.95(CH3CN)0.88
_space_group_crystal_system cubic
_space_group_IT_number 205
_space_group_name_Hall '-P 2ac 2ab 3'
_space_group_name_H-M_alt 'P a -3'
_atom_sites_solution_hydrogens geom
_atom_sites_solution_primary direct
_atom_sites_solution_secondary difmap
_audit_creation_date 2014-12-03
_audit_creation_method
;
Olex2 1.2
(compiled 2014.11.28 svn.r3107 for OlexSys, GUI svn.r4959)
;
_cell_angle_alpha 90
_cell_angle_beta 90
_cell_angle_gamma 90
_cell_formula_units_Z 4
_cell_length_a 26.0682(19)
_cell_length_b 26.0682(19)
_cell_length_c 26.0682(19)
_cell_measurement_reflns_used 9440
_cell_measurement_temperature 100(2)
_cell_measurement_theta_max 39.91
_cell_measurement_theta_min 2.83
_cell_volume 17715(2)
_computing_cell_refinement 'Bruker SAINT v8.34A'
_computing_data_collection 'Bruker APEX 2'
_computing_data_reduction 'Bruker SAINT v8.34A'
_computing_molecular_graphics 'Olex2 (Dolomanov et al., 2009)'
_computing_publication_material 'SHELXL-2014/4 (Sheldrick, 2014)'
_computing_structure_refinement 'SHELXL-2014/4 (Sheldrick, 2014)'
_computing_structure_solution 'SHELXS-2013/1 (Sheldrick, 2013)'
_diffrn_ambient_temperature 100(2)
_diffrn_detector_area_resol_mean 10.42
_diffrn_measured_fraction_theta_full 0.999
_diffrn_measured_fraction_theta_max 1.000
_diffrn_measurement_device_type 'Bruker PHOTON100 CMOS diffractometer'
_diffrn_measurement_method '\w/\q scans'
_diffrn_radiation_type synchrotron
_diffrn_radiation_wavelength 0.7749
_diffrn_reflns_av_R_equivalents 0.0876
_diffrn_reflns_av_unetI/netI 0.0405
_diffrn_reflns_Laue_measured_fraction_full 0.999
_diffrn_reflns_Laue_measured_fraction_max 1.000
_diffrn_reflns_limit_h_max 43
_diffrn_reflns_limit_h_min -25
_diffrn_reflns_limit_k_max 42
_diffrn_reflns_limit_k_min -43
_diffrn_reflns_limit_l_max 43
_diffrn_reflns_limit_l_min -41
_diffrn_reflns_number 169670
_diffrn_reflns_point_group_measured_fraction_full 0.999
_diffrn_reflns_point_group_measured_fraction_max 1.000
_diffrn_reflns_theta_full 27.706
_diffrn_reflns_theta_max 40.098
_diffrn_reflns_theta_min 2.556
_diffrn_source 'Advanced Light Source Station 11.3.1'
_diffrn_standards_number 0
_exptl_absorpt_coefficient_mu 0.874
_exptl_absorpt_correction_T_max 0.9283
_exptl_absorpt_correction_T_min 0.8343
_exptl_absorpt_correction_type multi-scan
_exptl_absorpt_process_details 'SADABS 2008/1 Bruker AXS Madison WI USA'
_exptl_crystal_colour 'dark green'
_exptl_crystal_density_diffrn 1.060
_exptl_crystal_density_method 'not measured'
_exptl_crystal_description block
_exptl_crystal_F_000 5543
_exptl_crystal_size_max 0.06
_exptl_crystal_size_mid 0.06
_exptl_crystal_size_min 0.06
_refine_diff_density_max 2.472
_refine_diff_density_min -0.874
_refine_diff_density_rms 0.179
_refine_ls_extinction_method none
_refine_ls_goodness_of_fit_ref 1.088
_refine_ls_hydrogen_treatment constr
_refine_ls_matrix_type full
_refine_ls_number_parameters 287
_refine_ls_number_reflns 14578
_refine_ls_number_restraints 28
_refine_ls_restrained_S_all 1.089
_refine_ls_R_factor_all 0.0653
_refine_ls_R_factor_gt 0.0560
_refine_ls_shift/su_max 0.001
_refine_ls_shift/su_mean 0.000
_refine_ls_structure_factor_coef Fsqd
_refine_ls_weighting_details 'w=1/[\s^2^(Fo^2^)+(0.1007P)^2^+29.6922P] where P=(Fo^2^+2Fc^2^)/3'
_refine_ls_weighting_scheme calc
_refine_ls_wR_factor_gt 0.1659
_refine_ls_wR_factor_ref 0.1736
_reflns_Friedel_coverage 0.000
_reflns_number_gt 12852
_reflns_number_total 14578
_reflns_threshold_expression 'I > 2\s(I)'
_cod_data_source_file ic5b00096_si_005.cif
_cod_data_source_block mig078sp
_cod_original_cell_volume 17715(4)
_cod_database_code 4346047
_shelxl_version_number 2014/6
_shelx_space_group_comment
;
The symmetry employed for this shelxl refinement is uniquely defined
by the following loop, which should always be used as a source of
symmetry information in preference to the above space-group names.
They are only intended as comments.
;
_shelx_estimated_absorpt_t_max 0.949
_shelx_estimated_absorpt_t_min 0.949
_olex2_refinement_description
;
1. Twinned data refinement
 Scales: 0.5003(11) 0.4997(11)
2. Fixed Uiso
 At 1.2 times of:
  All C(H) groups
3. Restrained distances
 N3-C17
 1.16 with sigma of 0.02
 C18-C17
 1.43 with sigma of 0.02
4. Rigid bond restraints
 O1B, O1A, O2A, O2B
 with sigma for 1-2 distances of 0.01 and sigma for 1-3 distances of 0.01
 C15, O9, C16, O10
 with sigma for 1-2 distances of 0.01 and sigma for 1-3 distances of 0.01
5. Uiso/Uaniso restraints and constraints
O1B \\sim O1A \\sim O2B \\sim O2A: within 1.7A with sigma of 0.04 and sigma for
terminal atoms of 0.08
C16 \\sim O10 \\sim C15 \\sim O9: within 2A with sigma of 0.02 and sigma for
terminal atoms of 0.04
6. Others
 Fixed Sof: O1A(0.16667) O2A(0.5) O1B(0.16667) O2B(0.5) O3(0.899) O4(0.899)
 O5(0.899) O6(0.899) C1(0.899) C2(0.899) H2(0.899) C3(0.899) H3(0.899)
 C4(0.899) C5(0.899) H5(0.899) C6(0.899) C7(0.899) H7(0.899) C8(0.899)
 H8(0.899) C9(0.899) C10(0.899) H10(0.899) C11(0.899) C12(0.899) N1(0.899)
 N2(0.899) Cr1(0.825) C13(0.825) C14(0.825) C15(0.825) C16(0.825) O7(0.825)
 O8(0.825) O9(0.825) O10(0.825) N3(0.14833) C17(0.14833) C18(0.14833)
7.a Aromatic/amide H refined with riding coordinates:
 C2(H2), C3(H3), C5(H5), C7(H7), C8(H8), C10(H10)
;
_olex2_submission_special_instructions 'No special instructions were received'

loop_
_space_group_symop_operation_xyz
'x, y, z'
'-x+1/2, -y, z+1/2'
'-x, y+1/2, -z+1/2'
'x+1/2, -y+1/2, -z'
'z, x, y'
'z+1/2, -x+1/2, -y'
'-z+1/2, -x, y+1/2'
'-z, x+1/2, -y+1/2'
'y, z, x'
'-y, z+1/2, -x+1/2'
'y+1/2, -z+1/2, -x'
'-y+1/2, -z, x+1/2'
'-x, -y, -z'
'x-1/2, y, -z-1/2'
'x, -y-1/2, z-1/2'
'-x-1/2, y-1/2, z'
'-z, -x, -y'
'-z-1/2, x-1/2, y'
'z-1/2, x, -y-1/2'
'z, -x-1/2, y-1/2'
'-y, -z, -x'
'y, -z-1/2, x-1/2'
'-y-1/2, z-1/2, x'
'y-1/2, z, -x-1/2'

loop_
_atom_site_label
_atom_site_type_symbol
_atom_site_fract_x
_atom_site_fract_y
_atom_site_fract_z
_atom_site_U_iso_or_equiv
_atom_site_adp_type
_atom_site_occupancy
_atom_site_site_symmetry_order
_atom_site_calc_flag
_atom_site_refinement_flags_posn
_atom_site_refinement_flags_adp
_atom_site_refinement_flags_occupancy
_atom_site_disorder_assembly
_atom_site_disorder_group
Zr1 Zr 0.59186(2) -0.01564(2) 0.48123(2) 0.00871(5) Uani 1 1 d . . . . .
O1A O 0.55345(18) 0.05345(18) 0.44655(18) 0.0104(10) Uani 0.5 3 d S TU P . 1
O2A O 0.52416(15) -0.03760(16) 0.44608(16) 0.0085(6) Uani 0.5 1 d . U . . 1
O1B O 0.54030(17) 0.04030(17) 0.45970(17) 0.0092(10) Uani 0.5 3 d S TU P . 2
O2B O 0.53243(16) -0.05081(15) 0.42869(17) 0.0094(6) Uani 0.5 1 d . U . . 2
O3 O 0.61869(9) -0.00649(10) 0.40067(9) 0.0156(4) Uani 0.899 1 d . . . . .
O4 O 0.54892(9) 0.01548(10) 0.35282(9) 0.0142(4) Uani 0.899 1 d . . . . .
O5 O 0.90653(9) 0.03850(10) 0.11658(9) 0.0143(4) Uani 0.899 1 d . . . . .
O6 O 0.85510(9) 0.03701(10) 0.04567(9) 0.0147(4) Uani 0.899 1 d . . . . .
C1 C 0.69877(17) 0.0371(3) 0.23649(17) 0.0408(14) Uani 0.899 1 d . . . . .
C2 C 0.64596(17) 0.0420(3) 0.22714(18) 0.0460(16) Uani 0.899 1 d . . . . .
H2 H 0.6342 0.0516 0.1949 0.055 Uiso 0.899 1 calc R . . . .
C3 C 0.61148(16) 0.0323(3) 0.26653(16) 0.0374(13) Uani 0.899 1 d . . . . .
H3 H 0.5764 0.0355 0.2611 0.045 Uiso 0.899 1 calc R . . . .
C4 C 0.63064(14) 0.0178(2) 0.31463(14) 0.0273(8) Uani 0.899 1 d . . . . .
C5 C 0.68380(15) 0.0159(2) 0.32188(16) 0.0346(11) Uani 0.899 1 d . . . . .
H5 H 0.6964 0.0077 0.3542 0.042 Uiso 0.899 1 calc R . . . .
C6 C 0.73831(16) 0.0424(3) 0.19686(18) 0.0418(15) Uani 0.899 1 d . . . . .
C7 C 0.72831(17) 0.0534(3) 0.14556(18) 0.0492(18) Uani 0.899 1 d . . . . .
H7 H 0.6952 0.0618 0.1352 0.059 Uiso 0.899 1 calc R . . . .
C8 C 0.76786(16) 0.0518(3) 0.10993(17) 0.0391(13) Uani 0.899 1 d . . . . .
H8 H 0.7615 0.0557 0.0750 0.047 Uiso 0.899 1 calc R . . . .
C9 C 0.81782(14) 0.04399(18) 0.12849(14) 0.0238(7) Uani 0.899 1 d . . . . .
C10 C 0.82535(15) 0.0362(2) 0.18082(16) 0.0327(10) Uani 0.899 1 d . . . . .
H10 H 0.8587 0.0319 0.1928 0.039 Uiso 0.899 1 calc R . . . .
C11 C 0.59655(12) 0.00803(14) 0.35959(12) 0.0160(5) Uani 0.899 1 d . . . . .
C12 C 0.86316(12) 0.03980(14) 0.09374(12) 0.0150(5) Uani 0.899 1 d . . . . .
N1 N 0.71744(14) 0.0256(2) 0.28381(15) 0.0397(12) Uani 0.899 1 d . . . . .
N2 N 0.78652(14) 0.0348(2) 0.21466(15) 0.0402(11) Uani 0.899 1 d . . . . .
Cr1 Cr 0.79741(3) 0.02216(6) 0.29368(3) 0.0476(3) Uani 0.825 1 d . . . . .
C13 C 0.8675(2) 0.0136(5) 0.2925(3) 0.075(3) Uani 0.825 1 d . . . . .
C14 C 0.7984(2) 0.0155(5) 0.3640(3) 0.063(3) Uani 0.825 1 d . . . . .
C15 C 0.8041(4) 0.0896(5) 0.3067(4) 0.078(3) Uani 0.825 1 d . U . . .
C16 C 0.7993(4) -0.0457(6) 0.2866(4) 0.085(3) Uani 0.825 1 d . U . . .
O7 O 0.9118(2) 0.0072(5) 0.2936(3) 0.118(5) Uani 0.825 1 d . . . . .
O8 O 0.7995(3) 0.0116(5) 0.4088(2) 0.107(4) Uani 0.825 1 d . . . . .
O9 O 0.8086(5) 0.1366(5) 0.3210(5) 0.136(4) Uani 0.825 1 d . U . . .
O10 O 0.8064(7) -0.0925(5) 0.2872(6) 0.177(7) Uani 0.825 1 d . U . . .
N3 N 0.6185(3) 0.1185(3) 0.3815(3) 0.035(3) Uani 0.445 3 d DS T P A 3
C17 C 0.6444(3) 0.1444(3) 0.3556(3) 0.047(5) Uani 0.445 3 d DS T P A 3
C18 C 0.6759(4) 0.1759(4) 0.3241(4) 0.084(11) Uani 0.445 3 d DS T P A 3

loop_
_atom_site_aniso_label
_atom_site_aniso_U_11
_atom_site_aniso_U_22
_atom_site_aniso_U_33
_atom_site_aniso_U_23
_atom_site_aniso_U_13
_atom_site_aniso_U_12
Zr1 0.00672(8) 0.00970(9) 0.00972(9) -0.00042(7) 0.00067(6) -0.00001(6)
O1A 0.0104(10) 0.0104(10) 0.0104(10) 0.0011(14) 0.0011(14) -0.0011(14)
O2A 0.0086(14) 0.0096(14) 0.0073(14) 0.0022(12) -0.0014(12) -0.0002(12)
O1B 0.0092(10) 0.0092(10) 0.0092(10) 0.0036(13) 0.0036(13) -0.0036(13)
O2B 0.0110(15) 0.0090(15) 0.0082(15) -0.0031(13) 0.0003(12) 0.0024(12)
O3 0.0115(8) 0.0243(11) 0.0110(9) 0.0021(8) 0.0050(7) 0.0012(8)
O4 0.0120(8) 0.0210(10) 0.0096(8) 0.0025(8) 0.0054(7) 0.0019(8)
O5 0.0104(8) 0.0210(10) 0.0117(9) -0.0014(7) 0.0041(7) 0.0033(8)
O6 0.0096(8) 0.0203(10) 0.0140(9) 0.0022(8) 0.0055(7) 0.0019(7)
C1 0.0159(16) 0.087(4) 0.0195(16) 0.015(2) 0.0121(13) 0.014(2)
C2 0.0187(17) 0.100(5) 0.0192(17) 0.027(2) 0.0114(14) 0.016(2)
C3 0.0154(14) 0.080(4) 0.0171(15) 0.016(2) 0.0095(13) 0.0084(19)
C4 0.0157(13) 0.052(3) 0.0147(13) 0.0100(15) 0.0077(11) 0.0068(15)
C5 0.0133(14) 0.072(3) 0.0188(16) 0.0079(19) 0.0093(12) 0.0079(19)
C6 0.0130(14) 0.089(4) 0.0231(18) 0.021(2) 0.0106(13) 0.011(2)
C7 0.0159(16) 0.109(5) 0.0229(19) 0.028(3) 0.0111(14) 0.019(2)
C8 0.0167(15) 0.081(4) 0.0199(16) 0.019(2) 0.0097(13) 0.011(2)
C9 0.0139(13) 0.041(2) 0.0163(13) 0.0085(14) 0.0089(11) 0.0079(13)
C10 0.0134(14) 0.067(3) 0.0178(15) 0.0074(18) 0.0089(12) 0.0078(17)
C11 0.0119(11) 0.0263(15) 0.0097(11) 0.0033(10) 0.0074(9) 0.0001(10)
C12 0.0098(10) 0.0227(14) 0.0124(11) 0.0012(10) 0.0073(9) 0.0043(10)
N1 0.0149(13) 0.086(4) 0.0180(14) 0.0130(19) 0.0081(11) 0.0106(18)
N2 0.0152(14) 0.088(4) 0.0177(15) 0.0127(19) 0.0113(11) 0.0117(18)
Cr1 0.0151(3) 0.1111(10) 0.0167(3) 0.0120(4) 0.0071(2) 0.0069(4)
C13 0.023(2) 0.176(11) 0.027(3) 0.009(4) 0.008(2) 0.003(4)
C14 0.025(2) 0.136(9) 0.028(3) 0.011(4) 0.005(2) 0.020(4)
C15 0.056(5) 0.117(8) 0.061(5) -0.006(5) 0.025(4) -0.018(6)
C16 0.072(6) 0.132(9) 0.051(5) 0.020(6) 0.021(5) 0.023(7)
O7 0.028(2) 0.277(15) 0.051(4) -0.011(6) -0.001(2) 0.037(5)
O8 0.070(4) 0.231(11) 0.020(2) 0.007(4) 0.005(2) 0.067(6)
O9 0.175(11) 0.115(7) 0.120(9) -0.005(7) 0.031(8) -0.052(8)
O10 0.213(15) 0.132(9) 0.186(14) 0.059(10) 0.084(12) 0.077(10)
N3 0.035(3) 0.035(3) 0.035(3) 0.011(3) 0.011(3) -0.011(3)
C17 0.047(5) 0.047(5) 0.047(5) 0.014(4) 0.014(4) -0.014(4)
C18 0.084(11) 0.084(11) 0.084(11) 0.026(8) 0.026(8) -0.026(8)

loop_
_atom_type_symbol
_atom_type_description
_atom_type_scat_dispersion_real
_atom_type_scat_dispersion_imag
_atom_type_scat_source
C C 0.0040 0.0020 'International Tables Vol C Tables 4.2.6.8 and 6.1.1.4'
H H 0.0000 0.0000 'International Tables Vol C Tables 4.2.6.8 and 6.1.1.4'
Cr Cr 0.3490 0.7250 'International Tables Vol C Tables 4.2.6.8 and 6.1.1.4'
N N 0.0080 0.0040 'International Tables Vol C Tables 4.2.6.8 and 6.1.1.4'
O O 0.0140 0.0070 'International Tables Vol C Tables 4.2.6.8 and 6.1.1.4'
Zr Zr -1.8230 0.6800 'International Tables Vol C Tables 4.2.6.8 and 6.1.1.4'

loop_
_geom_angle_atom_site_label_1
_geom_angle_atom_site_label_2
_geom_angle_atom_site_label_3
_geom_angle
_geom_angle_site_symmetry_1
_geom_angle_site_symmetry_3
O2A Zr1 O1A 70.64(16) 8_645 .
O2A Zr1 O1A 70.37(16) . .
O2A Zr1 O1A 107.5(2) 23_655 .
O2A Zr1 O2A 61.40(18) 23_655 .
O2A Zr1 O2A 92.6(3) 8_645 .
O2A Zr1 O2A 61.66(17) 8_645 23_655
O2A Zr1 O3 141.23(12) 23_655 .
O2A Zr1 O3 83.10(13) . .
O2A Zr1 O3 140.57(13) 8_645 .
O2A Zr1 O4 142.41(12) 23_655 8_645
O2A Zr1 O4 141.40(12) . 8_645
O2A Zr1 O4 84.38(14) 8_645 8_645
O2A Zr1 O5 83.17(14) 23_655 19_646
O2A Zr1 O5 141.09(12) 8_645 19_646
O2A Zr1 O5 83.72(14) . 19_646
O2A Zr1 O6 141.97(12) . 2_655
O2A Zr1 O6 84.05(15) 23_655 2_655
O2A Zr1 O6 83.49(14) 8_645 2_655
O1B Zr1 O2B 71.05(13) . .
O1B Zr1 O2B 70.91(13) . 8_645
O1B Zr1 O2B 108.0(2) . 23_655
O1B Zr1 O3 82.66(18) . .
O1B Zr1 O4 84.13(18) . 8_645
O1B Zr1 O5 141.57(7) . 19_646
O1B Zr1 O6 141.31(7) . 2_655
O2B Zr1 O2B 76.79(13) 23_655 .
O2B Zr1 O2B 76.64(13) 23_655 8_645
O2B Zr1 O2B 123.1(2) . 8_645
O2B Zr1 O6 71.83(13) 23_655 2_655
O3 Zr1 O1A 71.04(16) . .
O3 Zr1 O2B 71.79(13) . .
O3 Zr1 O2B 141.31(12) . 23_655
O3 Zr1 O2B 140.27(12) . 8_645
O3 Zr1 O6 122.60(9) . 2_655
O4 Zr1 O1A 72.39(16) 8_645 .
O4 Zr1 O2B 72.75(13) 8_645 8_645
O4 Zr1 O2B 141.07(12) 8_645 23_655
O4 Zr1 O2B 140.92(12) 8_645 .
O4 Zr1 O3 75.58(10) 8_645 .
O4 Zr1 O6 76.05(9) 8_645 2_655
O5 Zr1 O1A 141.08(8) 19_646 .
O5 Zr1 O2B 71.39(13) 19_646 23_655
O5 Zr1 O2B 71.56(12) 19_646 .
O5 Zr1 O2B 140.26(12) 19_646 8_645
O5 Zr1 O3 77.60(10) 19_646 .
O5 Zr1 O4 121.39(9) 19_646 8_645
O5 Zr1 O6 76.40(9) 19_646 2_655
O6 Zr1 O1A 140.62(8) 2_655 .
O6 Zr1 O2B 140.72(12) 2_655 .
O6 Zr1 O2B 71.60(12) 2_655 8_645
Zr1 O1A Zr1 102.3(2) . 8_645
Zr1 O1A Zr1 102.3(2) 11_556 8_645
Zr1 O1A Zr1 102.3(2) . 11_556
Zr1 O2A Zr1 116.74(19) 11_556 20_566
Zr1 O2A Zr1 116.51(19) 11_556 .
Zr1 O2A Zr1 116.02(17) 20_566 .
Zr1 O1B Zr1 116.51(13) 11_556 8_645
Zr1 O1B Zr1 116.51(13) 8_645 .
Zr1 O1B Zr1 116.51(13) 11_556 .
Zr1 O2B Zr1 102.08(17) 20_566 .
Zr1 O2B Zr1 101.38(16) . 11_556
Zr1 O2B Zr1 101.85(17) 20_566 11_556
C11 O3 Zr1 133.0(2) . .
C11 O4 Zr1 131.1(2) . 11_556
C12 O5 Zr1 133.5(2) . 22_665
C12 O6 Zr1 130.5(2) . 2_654
C2 C1 C6 124.0(4) . .
N1 C1 C2 121.9(4) . .
N1 C1 C6 114.1(4) . .
C1 C2 H2 120.3 . .
C3 C2 C1 119.4(4) . .
C3 C2 H2 120.3 . .
C2 C3 H3 120.7 . .
C2 C3 C4 118.7(4) . .
C4 C3 H3 120.7 . .
C3 C4 C11 122.4(3) . .
C5 C4 C3 118.9(3) . .
C5 C4 C11 118.5(3) . .
C4 C5 H5 118.7 . .
N1 C5 C4 122.6(4) . .
N1 C5 H5 118.7 . .
C7 C6 C1 124.4(4) . .
N2 C6 C1 113.4(4) . .
N2 C6 C7 122.2(4) . .
C6 C7 H7 120.1 . .
C8 C7 C6 119.8(4) . .
C8 C7 H7 120.1 . .
C7 C8 H8 121.2 . .
C7 C8 C9 117.6(4) . .
C9 C8 H8 121.2 . .
C8 C9 C12 122.4(3) . .
C10 C9 C8 119.3(3) . .
C10 C9 C12 118.2(3) . .
C9 C10 H10 118.6 . .
N2 C10 C9 122.7(4) . .
N2 C10 H10 118.6 . .
O3 C11 C4 116.2(3) . .
O4 C11 O3 127.3(3) . .
O4 C11 C4 116.6(3) . .
O5 C12 C9 114.8(3) . .
O6 C12 O5 127.1(3) . .
O6 C12 C9 118.1(3) . .
C1 N1 Cr1 118.4(3) . .
C5 N1 C1 118.4(4) . .
C5 N1 Cr1 123.2(3) . .
C6 N2 Cr1 118.9(3) . .
C10 N2 C6 118.1(4) . .
C10 N2 Cr1 123.0(3) . .
N1 Cr1 N2 74.93(14) . .
C13 Cr1 N1 170.8(3) . .
C13 Cr1 N2 97.8(2) . .
C13 Cr1 C14 89.5(3) . .
C14 Cr1 N1 98.1(2) . .
C14 Cr1 N2 172.2(2) . .
C15 Cr1 N1 94.5(4) . .
C15 Cr1 N2 92.6(4) . .
C15 Cr1 C13 91.4(5) . .
C15 Cr1 C14 84.4(5) . .
C16 Cr1 N1 93.3(4) . .
C16 Cr1 N2 93.3(4) . .
C16 Cr1 C13 81.4(6) . .
C16 Cr1 C14 90.6(5) . .
C16 Cr1 C15 171.3(5) . .
O7 C13 Cr1 177.2(9) . .
O8 C14 Cr1 179.4(12) . .
O9 C15 Cr1 174.1(10) . .
O10 C16 Cr1 170.3(14) . .
N3 C17 C18 180(2) . .

loop_
_geom_bond_atom_site_label_1
_geom_bond_atom_site_label_2
_geom_bond_distance
_geom_bond_site_symmetry_2
Zr1 O1A 2.250(4) .
Zr1 O2A 2.053(4) 8_645
Zr1 O2A 2.061(4) 23_655
Zr1 O2A 2.069(4) .
Zr1 O1B 2.0611(15) .
Zr1 O2B 2.269(4) 8_645
Zr1 O2B 2.243(4) 23_655
Zr1 O2B 2.262(4) .
Zr1 O3 2.226(2) .
Zr1 O4 2.218(2) 8_645
Zr1 O5 2.190(2) 19_646
Zr1 O6 2.246(2) 2_655
O1A Zr1 2.250(4) 11_556
O1A Zr1 2.250(4) 8_645
O2A Zr1 2.053(4) 11_556
O2A Zr1 2.061(4) 20_566
O1B Zr1 2.0611(15) 8_645
O1B Zr1 2.0611(15) 11_556
O2B Zr1 2.243(4) 20_566
O2B Zr1 2.269(4) 11_556
O3 C11 1.274(4) .
O4 Zr1 2.218(2) 11_556
O4 C11 1.269(4) .
O5 Zr1 2.190(2) 22_665
O5 C12 1.278(4) .
O6 Zr1 2.246(2) 2_654
O6 C12 1.273(4) .
C1 C2 1.404(6) .
C1 C6 1.466(5) .
C1 N1 1.360(6) .
C2 H2 0.9300 .
C2 C3 1.388(6) .
C3 H3 0.9300 .
C3 C4 1.402(6) .
C4 C5 1.400(6) .
C4 C11 1.493(5) .
C5 H5 0.9300 .
C5 N1 1.348(5) .
C6 C7 1.392(6) .
C6 N2 1.354(6) .
C7 H7 0.9300 .
C7 C8 1.388(6) .
C8 H8 0.9300 .
C8 C9 1.404(6) .
C9 C10 1.393(6) .
C9 C12 1.493(4) .
C10 H10 0.9300 .
C10 N2 1.343(5) .
N1 Cr1 2.102(4) .
N2 Cr1 2.105(4) .
Cr1 C13 1.842(7) .
Cr1 C14 1.842(7) .
Cr1 C15 1.798(13) .
Cr1 C16 1.779(16) .
C13 O7 1.167(8) .
C14 O8 1.173(8) .
C15 O9 1.287(16) .
C16 O10 1.235(18) .
N3 C17 1.170(14) .
C17 C18 1.425(17) .

loop_
_geom_torsion_atom_site_label_1
_geom_torsion_atom_site_label_2
_geom_torsion_atom_site_label_3
_geom_torsion_atom_site_label_4
_geom_torsion
_geom_torsion_site_symmetry_1
Zr1 O3 C11 O4 -9.9(6) .
Zr1 O3 C11 C4 169.5(3) .
Zr1 O4 C11 O3 10.3(6) 11_556
Zr1 O4 C11 C4 -169.1(3) 11_556
Zr1 O5 C12 O6 -12.1(6) 22_665
Zr1 O5 C12 C9 166.5(3) 22_665
Zr1 O6 C12 O5 11.7(6) 2_654
Zr1 O6 C12 C9 -166.9(3) 2_654
C1 C2 C3 C4 -0.2(11) .
C1 C6 C7 C8 -172.6(8) .
C1 C6 N2 C10 176.7(6) .
C1 C6 N2 Cr1 -4.0(9) .
C2 C1 C6 C7 0.7(13) .
C2 C1 C6 N2 -178.3(7) .
C2 C1 N1 C5 3.5(11) .
C2 C1 N1 Cr1 -177.7(6) .
C2 C3 C4 C5 3.0(9) .
C2 C3 C4 C11 178.3(6) .
C3 C4 C5 N1 -2.7(9) .
C3 C4 C11 O3 177.9(5) .
C3 C4 C11 O4 -2.7(7) .
C4 C5 N1 C1 -0.5(10) .
C4 C5 N1 Cr1 -179.3(4) .
C5 C4 C11 O3 -6.8(7) .
C5 C4 C11 O4 172.6(5) .
C6 C1 C2 C3 175.0(7) .
C6 C1 N1 C5 -174.8(6) .
C6 C1 N1 Cr1 4.0(9) .
C6 C7 C8 C9 -6.3(11) .
C7 C6 N2 C10 -2.3(11) .
C7 C6 N2 Cr1 176.9(6) .
C7 C8 C9 C10 2.6(9) .
C7 C8 C9 C12 177.9(6) .
C8 C9 C10 N2 1.4(9) .
C8 C9 C12 O5 172.6(5) .
C8 C9 C12 O6 -8.7(7) .
C9 C10 N2 C6 -1.6(10) .
C9 C10 N2 Cr1 179.2(4) .
C10 C9 C12 O5 -12.1(6) .
C10 C9 C12 O6 166.7(4) .
C11 C4 C5 N1 -178.2(5) .
C12 C9 C10 N2 -174.2(5) .
N1 C1 C2 C3 -3.1(12) .
N1 C1 C6 C7 179.0(7) .
N1 C1 C6 N2 0.0(10) .
N2 C6 C7 C8 6.4(12) .

loop_
_twin_individual_id
_twin_individual_mass_fraction_refined
1 0.5003(11)
2 0.4997(11)
